data_7128803
loop_
_publ_author_name
'Yu, Qian'
'Zhang, Li'
'He, Yuhao'
'Pan, Jinjing'
'Li, Hao'
'Bian, Guo-Qing'
'Chen, Xiaodan'
'Tan, Gengwen'

_publ_section_title
;
 A stable tetrazagallole and its radical anion dimer.
;
_journal_issue 73
_journal_name_full 'Chemical communications (Cambridge, England)'
_journal_page_first 9268
_journal_page_last 9271
_journal_paper_doi 10.1039/d1cc03448k
_journal_volume 57
_journal_year 2021
_chemical_formula_sum 'C68 H64 K N O2'
_chemical_formula_weight 966.30
_space_group_crystal_system triclinic
_space_group_IT_number 2
_space_group_name_Hall '-P 1'
_space_group_name_H-M_alt 'P -1'
_atom_sites_solution_hydrogens geom
_audit_creation_method SHELXL-2014/7
_audit_update_record
;
2021-07-20 deposited with the CCDC.	2021-08-12 downloaded from the CCDC.
;
_cell_angle_alpha 66.692(2)
_cell_angle_beta 66.937(2)
_cell_angle_gamma 74.731(2)
_cell_formula_units_Z 2
_cell_length_a 14.3228(12)
_cell_length_b 14.5543(11)
_cell_length_c 14.8790(11)
_cell_measurement_reflns_used 9972
_cell_measurement_temperature 120(2)
_cell_measurement_theta_max 25.33
_cell_measurement_theta_min 2.32
_cell_volume 2599.2(4)
_computing_structure_refinement 'SHELXL-2014/7 (Sheldrick, 2014)'
_diffrn_ambient_temperature 120(2)
_diffrn_measured_fraction_theta_full 0.998
_diffrn_measured_fraction_theta_max 0.997
_diffrn_measurement_device_type 'Bruker D8 Venture'
_diffrn_measurement_method '\f and \w scans'
_diffrn_radiation_type MoK\a
_diffrn_radiation_wavelength 0.71073
_diffrn_reflns_av_R_equivalents 0.0954
_diffrn_reflns_av_unetI/netI 0.0579
_diffrn_reflns_Laue_measured_fraction_full 0.998
_diffrn_reflns_Laue_measured_fraction_max 0.997
_diffrn_reflns_limit_h_max 17
_diffrn_reflns_limit_h_min -17
_diffrn_reflns_limit_k_max 17
_diffrn_reflns_limit_k_min -17
_diffrn_reflns_limit_l_max 17
_diffrn_reflns_limit_l_min -17
_diffrn_reflns_number 60726
_diffrn_reflns_point_group_measured_fraction_full 0.998
_diffrn_reflns_point_group_measured_fraction_max 0.997
_diffrn_reflns_theta_full 25.242
_diffrn_reflns_theta_max 25.346
_diffrn_reflns_theta_min 1.821
_exptl_absorpt_coefficient_mu 0.151
_exptl_absorpt_correction_T_max 0.7452
_exptl_absorpt_correction_T_min 0.5851
_exptl_absorpt_correction_type multi-scan
_exptl_absorpt_process_details 'SadAbs 2016/2 (Bruker AXS)'
_exptl_crystal_colour orange
_exptl_crystal_density_diffrn 1.235
_exptl_crystal_description block
_exptl_crystal_F_000 1028
_exptl_crystal_size_max 0.240
_exptl_crystal_size_mid 0.200
_exptl_crystal_size_min 0.180
_refine_diff_density_max 0.413
_refine_diff_density_min -0.420
_refine_diff_density_rms 0.050
_refine_ls_extinction_method none
_refine_ls_goodness_of_fit_ref 1.104
_refine_ls_hydrogen_treatment constr
_refine_ls_matrix_type full
_refine_ls_number_parameters 655
_refine_ls_number_reflns 9502
_refine_ls_number_restraints 0
_refine_ls_restrained_S_all 1.104
_refine_ls_R_factor_all 0.0739
_refine_ls_R_factor_gt 0.0453
_refine_ls_shift/su_max 0.000
_refine_ls_shift/su_mean 0.000
_refine_ls_structure_factor_coef Fsqd
_refine_ls_weighting_details 'w=1/[\s^2^(Fo^2^)+(0.0632P)^2^+0.1280P] where P=(Fo^2^+2Fc^2^)/3'
_refine_ls_weighting_scheme calc
_refine_ls_wR_factor_gt 0.1194
_refine_ls_wR_factor_ref 0.1329
_reflns_Friedel_coverage 0.000
_reflns_number_gt 6957
_reflns_number_total 9502
_reflns_threshold_expression 'I > 2\s(I)'
_cod_data_source_file d1cc03448k2.cif
_cod_data_source_block 2
_cod_depositor_comments 'Adding full bibliography for 7128801--7128805.cif.'
_cod_database_code 7128803
_shelx_shelxl_version_number 2014/7
_shelx_space_group_comment
;
The symmetry employed for this shelxl refinement is uniquely defined
by the following loop, which should always be used as a source of
symmetry information in preference to the above space-group names.
They are only intended as comments.
;
_shelx_estimated_absorpt_t_min 0.965
_shelx_estimated_absorpt_t_max 0.973

loop_
_space_group_symop_operation_xyz
'x, y, z'
'-x, -y, -z'

loop_
_atom_site_label
_atom_site_type_symbol
_atom_site_fract_x
_atom_site_fract_y
_atom_site_fract_z
_atom_site_U_iso_or_equiv
_atom_site_adp_type
_atom_site_occupancy
_atom_site_site_symmetry_order
_atom_site_calc_flag
_atom_site_refinement_flags_posn
_atom_site_refinement_flags_adp
_atom_site_refinement_flags_occupancy
_atom_site_disorder_assembly
_atom_site_disorder_group
K1 K 0.25183(3) 0.37236(3) 0.46879(3) 0.02863(14) Uani 1 1 d . . . . .
N1 N 0.22986(11) 0.54684(11) 0.51123(11) 0.0184(3) Uani 1 1 d . . . . .
O1 O 0.19624(12) 0.22328(10) 0.44187(11) 0.0349(4) Uani 1 1 d . . . . .
O2 O 0.39870(11) 0.22583(11) 0.52888(11) 0.0369(4) Uani 1 1 d . . . . .
C1 C 0.17502(14) 0.57692(13) 0.59705(13) 0.0177(4) Uani 1 1 d . . . . .
C2 C 0.13323(14) 0.51660(13) 0.70137(14) 0.0194(4) Uani 1 1 d . . . . .
C3 C 0.08220(14) 0.56484(13) 0.77458(14) 0.0211(4) Uani 1 1 d . . . . .
H3 H 0.0529 0.5244 0.8442 0.025 Uiso 1 1 calc R U . . .
C4 C 0.07097(14) 0.67015(13) 0.75242(13) 0.0191(4) Uani 1 1 d . . . . .
C5 C 0.11234(14) 0.72868(13) 0.65048(13) 0.0191(4) Uani 1 1 d . . . . .
H5 H 0.1067 0.7998 0.6326 0.023 Uiso 1 1 calc R U . . .
C6 C 0.16260(14) 0.68339(13) 0.57338(13) 0.0177(4) Uani 1 1 d . . . . .
C7 C 0.21312(14) 0.72253(13) 0.46418(13) 0.0171(4) Uani 1 1 d . . . . .
C8 C 0.22439(14) 0.82041(13) 0.39374(13) 0.0181(4) Uani 1 1 d . . . . .
H8 H 0.1962 0.8768 0.4174 0.022 Uiso 1 1 calc R U . . .
C9 C 0.27656(14) 0.83511(13) 0.28966(13) 0.0190(4) Uani 1 1 d . . . . .
C10 C 0.31875(14) 0.74891(13) 0.25871(14) 0.0204(4) Uani 1 1 d . . . . .
H10 H 0.3567 0.7588 0.1878 0.024 Uiso 1 1 calc R U . . .
C11 C 0.30824(14) 0.65075(13) 0.32536(14) 0.0193(4) Uani 1 1 d . . . . .
C12 C 0.25279(14) 0.63600(13) 0.43141(13) 0.0174(4) Uani 1 1 d . . . . .
C13 C 0.01626(15) 0.71406(14) 0.84123(14) 0.0229(4) Uani 1 1 d . . . . .
C14 C -0.09595(16) 0.69433(16) 0.89085(16) 0.0342(5) Uani 1 1 d . . . . .
H14A H -0.1302 0.7248 0.8383 0.051 Uiso 1 1 calc R U . . .
H14B H -0.1304 0.7241 0.9462 0.051 Uiso 1 1 calc R U . . .
H14C H -0.0989 0.6214 0.9198 0.051 Uiso 1 1 calc R U . . .
C15 C 0.06876(18) 0.66338(15) 0.92449(15) 0.0333(5) Uani 1 1 d . . . . .
H15A H 0.0631 0.5910 0.9534 0.050 Uiso 1 1 calc R U . . .
H15B H 0.0355 0.6934 0.9797 0.050 Uiso 1 1 calc R U . . .
H15C H 0.1411 0.6734 0.8935 0.050 Uiso 1 1 calc R U . . .
C16 C 0.01807(16) 0.82801(14) 0.80399(15) 0.0290(5) Uani 1 1 d . . . . .
H16A H 0.0891 0.8424 0.7722 0.044 Uiso 1 1 calc R U . . .
H16B H -0.0160 0.8528 0.8630 0.044 Uiso 1 1 calc R U . . .
H16C H -0.0178 0.8618 0.7529 0.044 Uiso 1 1 calc R U . . .
C17 C 0.28458(15) 0.94000(13) 0.20676(14) 0.0222(4) Uani 1 1 d . . . . .
C18 C 0.21750(17) 0.95438(15) 0.14236(16) 0.0316(5) Uani 1 1 d . . . . .
H18A H 0.1465 0.9480 0.1876 0.047 Uiso 1 1 calc R U . . .
H18B H 0.2419 0.9029 0.1085 0.047 Uiso 1 1 calc R U . . .
H18C H 0.2212 1.0215 0.0897 0.047 Uiso 1 1 calc R U . . .
C19 C 0.39601(15) 0.94998(14) 0.13482(15) 0.0274(5) Uani 1 1 d . . . . .
H19A H 0.3997 1.0175 0.0828 0.041 Uiso 1 1 calc R U . . .
H19B H 0.4195 0.8992 0.1002 0.041 Uiso 1 1 calc R U . . .
H19C H 0.4397 0.9396 0.1757 0.041 Uiso 1 1 calc R U . . .
C20 C 0.24815(17) 1.02413(14) 0.25446(15) 0.0297(5) Uani 1 1 d . . . . .
H20A H 0.2582 1.0895 0.1993 0.045 Uiso 1 1 calc R U . . .
H20B H 0.2875 1.0137 0.2995 0.045 Uiso 1 1 calc R U . . .
H20C H 0.1754 1.0232 0.2952 0.045 Uiso 1 1 calc R U . . .
C21 C 0.14553(14) 0.40432(13) 0.73510(13) 0.0197(4) Uani 1 1 d . . . . .
C22 C 0.20675(14) 0.34585(13) 0.79859(13) 0.0199(4) Uani 1 1 d . . . . .
C23 C 0.26197(15) 0.39151(14) 0.82831(14) 0.0223(4) Uani 1 1 d . . . . .
H23 H 0.2530 0.4629 0.8097 0.027 Uiso 1 1 calc R U . . .
C24 C 0.32692(15) 0.33531(15) 0.88250(14) 0.0263(5) Uani 1 1 d . . . . .
H24 H 0.3632 0.3677 0.9005 0.032 Uiso 1 1 calc R U . . .
C25 C 0.34070(15) 0.22859(14) 0.91223(14) 0.0259(5) Uani 1 1 d . . . . .
H25 H 0.3866 0.1898 0.9496 0.031 Uiso 1 1 calc R U . . .
C26 C 0.28850(15) 0.18162(14) 0.88752(14) 0.0236(4) Uani 1 1 d . . . . .
H26 H 0.2981 0.1100 0.9086 0.028 Uiso 1 1 calc R U . . .
C27 C 0.21945(14) 0.23743(13) 0.83053(13) 0.0201(4) Uani 1 1 d . . . . .
C28 C 0.16700(15) 0.18928(14) 0.80221(14) 0.0219(4) Uani 1 1 d . . . . .
C29 C 0.10397(15) 0.24710(14) 0.74163(13) 0.0211(4) Uani 1 1 d . . . . .
C30 C 0.04496(15) 0.20158(15) 0.71540(15) 0.0249(4) Uani 1 1 d . . . . .
H30 H 0.0466 0.1303 0.7417 0.030 Uiso 1 1 calc R U . . .
C31 C -0.01299(15) 0.25774(15) 0.65414(15) 0.0271(5) Uani 1 1 d . . . . .
H31 H -0.0511 0.2255 0.6380 0.032 Uiso 1 1 calc R U . . .
C32 C -0.01726(15) 0.36420(15) 0.61387(14) 0.0259(5) Uani 1 1 d . . . . .
H32 H -0.0561 0.4027 0.5689 0.031 Uiso 1 1 calc R U . . .
C33 C 0.03411(14) 0.41140(14) 0.63954(14) 0.0231(4) Uani 1 1 d . . . . .
H33 H 0.0071 0.4829 0.6366 0.028 Uiso 1 1 calc R U . . .
C34 C 0.09520(14) 0.35536(13) 0.70537(13) 0.0208(4) Uani 1 1 d . . . . .
C35 C 0.18237(16) 0.07685(14) 0.83220(15) 0.0257(5) Uani 1 1 d . . . . .
C36 C 0.13130(18) 0.01615(15) 0.93030(17) 0.0358(5) Uani 1 1 d . . . . .
H36 H 0.0858 0.0462 0.9806 0.043 Uiso 1 1 calc R U . . .
C37 C 0.1462(2) -0.08770(17) 0.9553(2) 0.0509(7) Uani 1 1 d . . . . .
H37 H 0.1108 -0.1284 1.0227 0.061 Uiso 1 1 calc R U . . .
C38 C 0.2120(2) -0.13242(17) 0.8833(3) 0.0551(8) Uani 1 1 d . . . . .
H38 H 0.2216 -0.2037 0.9006 0.066 Uiso 1 1 calc R U . . .
C39 C 0.2636(2) -0.07337(18) 0.7862(2) 0.0510(7) Uani 1 1 d . . . . .
H39 H 0.3092 -0.1040 0.7364 0.061 Uiso 1 1 calc R U . . .
C40 C 0.24943(17) 0.03057(16) 0.76057(18) 0.0369(5) Uani 1 1 d . . . . .
H40 H 0.2859 0.0707 0.6934 0.044 Uiso 1 1 calc R U . . .
C41 C 0.35362(14) 0.56529(13) 0.28360(13) 0.0192(4) Uani 1 1 d . . . . .
C42 C 0.44207(14) 0.50205(13) 0.30270(13) 0.0190(4) Uani 1 1 d . . . . .
C43 C 0.49177(15) 0.51868(14) 0.36097(13) 0.0209(4) Uani 1 1 d . . . . .
H43 H 0.4626 0.5711 0.3904 0.025 Uiso 1 1 calc R U . . .
C44 C 0.57981(15) 0.46090(14) 0.37493(14) 0.0232(4) Uani 1 1 d . . . . .
H44 H 0.6113 0.4732 0.4140 0.028 Uiso 1 1 calc R U . . .
C45 C 0.62471(15) 0.38254(14) 0.33146(14) 0.0248(4) Uani 1 1 d . . . . .
H45 H 0.6873 0.3439 0.3398 0.030 Uiso 1 1 calc R U . . .
C46 C 0.57934(15) 0.36212(14) 0.27802(14) 0.0232(4) Uani 1 1 d . . . . .
H46 H 0.6099 0.3083 0.2508 0.028 Uiso 1 1 calc R U . . .
C47 C 0.48614(14) 0.42031(13) 0.26188(13) 0.0194(4) Uani 1 1 d . . . . .
C48 C 0.43889(15) 0.40070(13) 0.20515(14) 0.0205(4) Uani 1 1 d . . . . .
C49 C 0.35240(15) 0.46497(14) 0.18332(14) 0.0221(4) Uani 1 1 d . . . . .
C50 C 0.30480(16) 0.45002(15) 0.12237(15) 0.0281(5) Uani 1 1 d . . . . .
H50 H 0.3300 0.3935 0.0988 0.034 Uiso 1 1 calc R U . . .
C51 C 0.22449(17) 0.51500(16) 0.09768(16) 0.0330(5) Uani 1 1 d . . . . .
H51 H 0.1951 0.5042 0.0560 0.040 Uiso 1 1 calc R U . . .
C52 C 0.18407(16) 0.59865(15) 0.13322(16) 0.0293(5) Uani 1 1 d . . . . .
H52 H 0.1278 0.6437 0.1153 0.035 Uiso 1 1 calc R U . . .
C53 C 0.22531(15) 0.61492(14) 0.19299(14) 0.0241(4) Uani 1 1 d . . . . .
H53 H 0.1968 0.6712 0.2168 0.029 Uiso 1 1 calc R U . . .
C54 C 0.31054(14) 0.54951(13) 0.22093(13) 0.0203(4) Uani 1 1 d . . . . .
C55 C 0.47976(15) 0.31158(14) 0.16810(14) 0.0228(4) Uani 1 1 d . . . . .
C56 C 0.44661(16) 0.21909(15) 0.23181(16) 0.0307(5) Uani 1 1 d . . . . .
H56 H 0.3996 0.2123 0.2995 0.037 Uiso 1 1 calc R U . . .
C57 C 0.48106(17) 0.13647(15) 0.19828(17) 0.0343(5) Uani 1 1 d . . . . .
H57 H 0.4576 0.0733 0.2428 0.041 Uiso 1 1 calc R U . . .
C58 C 0.54967(17) 0.14559(16) 0.10003(16) 0.0330(5) Uani 1 1 d . . . . .
H58 H 0.5731 0.0890 0.0767 0.040 Uiso 1 1 calc R U . . .
C59 C 0.58368(17) 0.23678(16) 0.03645(16) 0.0348(5) Uani 1 1 d . . . . .
H59 H 0.6313 0.2431 -0.0309 0.042 Uiso 1 1 calc R U . . .
C60 C 0.54901(17) 0.31998(15) 0.06986(15) 0.0307(5) Uani 1 1 d . . . . .
H60 H 0.5728 0.3829 0.0252 0.037 Uiso 1 1 calc R U . . .
C61 C 0.23225(19) 0.12002(16) 0.48347(19) 0.0412(6) Uani 1 1 d . . . . .
H61A H 0.2580 0.1097 0.5400 0.049 Uiso 1 1 calc R U . . .
H61B H 0.2884 0.0966 0.4292 0.049 Uiso 1 1 calc R U . . .
C62 C 0.14174(18) 0.06306(17) 0.52426(18) 0.0412(6) Uani 1 1 d . . . . .
H62A H 0.1071 0.0514 0.5992 0.049 Uiso 1 1 calc R U . . .
H62B H 0.1634 -0.0028 0.5123 0.049 Uiso 1 1 calc R U . . .
C63 C 0.07177(18) 0.13199(19) 0.46258(19) 0.0456(6) Uani 1 1 d . . . . .
H63A H 0.0628 0.0991 0.4201 0.055 Uiso 1 1 calc R U . . .
H63B H 0.0038 0.1504 0.5091 0.055 Uiso 1 1 calc R U . . .
C64 C 0.1264(2) 0.22339(19) 0.3952(2) 0.0571(7) Uani 1 1 d . . . . .
H64A H 0.1635 0.2201 0.3245 0.069 Uiso 1 1 calc R U . . .
H64B H 0.0768 0.2856 0.3908 0.069 Uiso 1 1 calc R U . . .
C65 C 0.42473(18) 0.26666(17) 0.58850(17) 0.0375(5) Uani 1 1 d . . . . .
H65A H 0.3631 0.2817 0.6440 0.045 Uiso 1 1 calc R U . . .
H65B H 0.4560 0.3295 0.5438 0.045 Uiso 1 1 calc R U . . .
C66 C 0.4998(2) 0.1865(2) 0.6336(2) 0.0526(7) Uani 1 1 d . . . . .
H66A H 0.4643 0.1359 0.6984 0.063 Uiso 1 1 calc R U . . .
H66B H 0.5454 0.2160 0.6477 0.063 Uiso 1 1 calc R U . . .
C67 C 0.55864(19) 0.14056(19) 0.54880(19) 0.0477(6) Uani 1 1 d . . . . .
H67A H 0.6150 0.1794 0.4962 0.057 Uiso 1 1 calc R U . . .
H67B H 0.5872 0.0696 0.5773 0.057 Uiso 1 1 calc R U . . .
C68 C 0.47845(17) 0.14720(17) 0.50378(18) 0.0391(6) Uani 1 1 d . . . . .
H68A H 0.5084 0.1633 0.4278 0.047 Uiso 1 1 calc R U . . .
H68B H 0.4506 0.0821 0.5337 0.047 Uiso 1 1 calc R U . . .

loop_
_atom_site_aniso_label
_atom_site_aniso_U_11
_atom_site_aniso_U_22
_atom_site_aniso_U_33
_atom_site_aniso_U_23
_atom_site_aniso_U_13
_atom_site_aniso_U_12
K1 0.0306(3) 0.0219(2) 0.0327(3) -0.01106(19) -0.0071(2) -0.00403(19)
N1 0.0201(9) 0.0161(8) 0.0173(8) -0.0044(6) -0.0055(7) -0.0025(7)
O1 0.0407(9) 0.0309(8) 0.0392(9) -0.0129(7) -0.0183(7) -0.0039(7)
O2 0.0332(9) 0.0386(9) 0.0447(9) -0.0186(7) -0.0181(7) 0.0024(7)
C1 0.0165(10) 0.0197(9) 0.0178(9) -0.0067(8) -0.0065(8) -0.0014(8)
C2 0.0180(10) 0.0193(10) 0.0198(10) -0.0056(8) -0.0067(8) -0.0010(8)
C3 0.0226(11) 0.0216(10) 0.0165(9) -0.0037(8) -0.0051(8) -0.0047(8)
C4 0.0174(10) 0.0231(10) 0.0173(9) -0.0085(8) -0.0049(8) -0.0017(8)
C5 0.0186(10) 0.0168(9) 0.0215(10) -0.0060(8) -0.0072(8) -0.0012(8)
C6 0.0162(10) 0.0195(9) 0.0184(9) -0.0074(8) -0.0058(8) -0.0015(8)
C7 0.0157(10) 0.0181(9) 0.0189(9) -0.0066(8) -0.0070(8) -0.0014(8)
C8 0.0174(10) 0.0176(9) 0.0207(10) -0.0083(8) -0.0061(8) -0.0014(8)
C9 0.0198(10) 0.0193(10) 0.0187(9) -0.0047(8) -0.0076(8) -0.0040(8)
C10 0.0204(10) 0.0241(10) 0.0155(9) -0.0053(8) -0.0047(8) -0.0047(8)
C11 0.0192(10) 0.0207(10) 0.0204(10) -0.0078(8) -0.0089(8) -0.0009(8)
C12 0.0175(10) 0.0168(9) 0.0202(9) -0.0060(8) -0.0082(8) -0.0024(8)
C13 0.0276(11) 0.0234(10) 0.0178(10) -0.0079(8) -0.0066(8) -0.0032(9)
C14 0.0300(12) 0.0390(13) 0.0323(12) -0.0189(10) -0.0002(10) -0.0065(10)
C15 0.0490(15) 0.0296(11) 0.0259(11) -0.0096(9) -0.0168(10) -0.0041(10)
C16 0.0337(13) 0.0292(11) 0.0260(11) -0.0141(9) -0.0086(9) -0.0005(10)
C17 0.0259(11) 0.0177(10) 0.0193(10) -0.0033(8) -0.0063(8) -0.0031(8)
C18 0.0387(13) 0.0271(11) 0.0276(11) -0.0032(9) -0.0159(10) -0.0035(10)
C19 0.0312(12) 0.0206(10) 0.0247(10) -0.0045(8) -0.0036(9) -0.0075(9)
C20 0.0393(13) 0.0190(10) 0.0237(11) -0.0039(8) -0.0054(9) -0.0050(9)
C21 0.0194(10) 0.0193(10) 0.0141(9) -0.0033(8) -0.0002(8) -0.0042(8)
C22 0.0198(10) 0.0206(10) 0.0149(9) -0.0044(8) -0.0019(8) -0.0036(8)
C23 0.0242(11) 0.0195(10) 0.0191(10) -0.0040(8) -0.0042(8) -0.0046(8)
C24 0.0257(11) 0.0290(11) 0.0252(11) -0.0067(9) -0.0084(9) -0.0082(9)
C25 0.0255(11) 0.0271(11) 0.0210(10) -0.0021(9) -0.0087(9) -0.0043(9)
C26 0.0258(11) 0.0202(10) 0.0210(10) -0.0036(8) -0.0071(9) -0.0028(9)
C27 0.0201(10) 0.0193(10) 0.0160(9) -0.0038(8) -0.0015(8) -0.0044(8)
C28 0.0235(11) 0.0198(10) 0.0183(9) -0.0048(8) -0.0031(8) -0.0043(8)
C29 0.0222(11) 0.0214(10) 0.0173(9) -0.0061(8) -0.0040(8) -0.0033(8)
C30 0.0266(11) 0.0236(10) 0.0267(11) -0.0112(9) -0.0075(9) -0.0039(9)
C31 0.0269(12) 0.0313(11) 0.0270(11) -0.0121(9) -0.0083(9) -0.0069(9)
C32 0.0233(11) 0.0317(11) 0.0211(10) -0.0070(9) -0.0073(9) -0.0034(9)
C33 0.0200(11) 0.0230(10) 0.0212(10) -0.0062(8) -0.0041(8) -0.0004(8)
C34 0.0209(11) 0.0209(10) 0.0169(9) -0.0054(8) -0.0031(8) -0.0031(8)
C35 0.0313(12) 0.0198(10) 0.0312(11) -0.0053(9) -0.0184(10) -0.0038(9)
C36 0.0508(15) 0.0263(11) 0.0350(12) -0.0023(10) -0.0212(11) -0.0134(11)
C37 0.072(2) 0.0263(13) 0.0620(17) 0.0089(12) -0.0438(16) -0.0214(13)
C38 0.0652(19) 0.0179(12) 0.104(2) -0.0103(14) -0.0616(19) -0.0021(12)
C39 0.0467(16) 0.0334(14) 0.090(2) -0.0344(15) -0.0350(16) 0.0091(12)
C40 0.0379(14) 0.0294(12) 0.0491(14) -0.0166(11) -0.0192(11) 0.0003(10)
C41 0.0225(11) 0.0178(9) 0.0143(9) -0.0035(8) -0.0026(8) -0.0061(8)
C42 0.0206(10) 0.0185(9) 0.0162(9) -0.0039(8) -0.0045(8) -0.0051(8)
C43 0.0250(11) 0.0213(10) 0.0170(9) -0.0068(8) -0.0052(8) -0.0058(8)
C44 0.0242(11) 0.0279(11) 0.0193(10) -0.0061(8) -0.0083(8) -0.0069(9)
C45 0.0212(11) 0.0258(11) 0.0251(10) -0.0053(9) -0.0085(9) -0.0027(9)
C46 0.0243(11) 0.0205(10) 0.0228(10) -0.0085(8) -0.0053(9) -0.0013(8)
C47 0.0207(10) 0.0199(10) 0.0158(9) -0.0036(8) -0.0040(8) -0.0061(8)
C48 0.0255(11) 0.0184(10) 0.0169(9) -0.0062(8) -0.0044(8) -0.0047(8)
C49 0.0254(11) 0.0219(10) 0.0206(10) -0.0065(8) -0.0073(9) -0.0065(9)
C50 0.0350(13) 0.0264(11) 0.0298(11) -0.0138(9) -0.0134(10) -0.0033(10)
C51 0.0364(13) 0.0368(12) 0.0358(12) -0.0116(10) -0.0205(11) -0.0077(10)
C52 0.0275(12) 0.0297(11) 0.0341(12) -0.0090(9) -0.0162(10) -0.0016(9)
C53 0.0237(11) 0.0225(10) 0.0261(11) -0.0080(8) -0.0076(9) -0.0035(9)
C54 0.0218(11) 0.0204(10) 0.0165(9) -0.0039(8) -0.0041(8) -0.0060(8)
C55 0.0239(11) 0.0233(10) 0.0254(10) -0.0102(8) -0.0101(9) -0.0028(8)
C56 0.0333(13) 0.0273(11) 0.0292(11) -0.0126(9) -0.0018(10) -0.0079(10)
C57 0.0372(13) 0.0250(11) 0.0396(13) -0.0132(10) -0.0048(11) -0.0101(10)
C58 0.0362(13) 0.0312(12) 0.0409(13) -0.0238(10) -0.0121(11) -0.0008(10)
C59 0.0399(14) 0.0388(13) 0.0265(11) -0.0188(10) -0.0043(10) -0.0037(11)
C60 0.0397(13) 0.0262(11) 0.0243(11) -0.0083(9) -0.0070(10) -0.0064(10)
C61 0.0441(15) 0.0327(13) 0.0496(14) -0.0073(11) -0.0229(12) -0.0074(11)
C62 0.0456(15) 0.0418(14) 0.0388(13) -0.0205(11) -0.0018(11) -0.0170(12)
C63 0.0311(14) 0.0637(17) 0.0597(16) -0.0436(14) -0.0119(12) -0.0014(12)
C64 0.0660(19) 0.0498(16) 0.0757(19) -0.0207(15) -0.0498(17) 0.0027(14)
C65 0.0389(14) 0.0402(13) 0.0329(12) -0.0139(10) -0.0062(11) -0.0101(11)
C66 0.0472(16) 0.0720(19) 0.0437(15) -0.0163(14) -0.0216(13) -0.0096(14)
C67 0.0390(15) 0.0456(15) 0.0531(16) -0.0087(12) -0.0207(13) 0.0005(12)
C68 0.0343(14) 0.0376(13) 0.0435(14) -0.0173(11) -0.0109(11) 0.0022(11)

loop_
_atom_type_symbol
_atom_type_description
_atom_type_scat_dispersion_real
_atom_type_scat_dispersion_imag
_atom_type_scat_source
C C 0.0033 0.0016 'International Tables Vol C Tables 4.2.6.8 and 6.1.1.4'
H H 0.0000 0.0000 'International Tables Vol C Tables 4.2.6.8 and 6.1.1.4'
K K 0.2009 0.2494 'International Tables Vol C Tables 4.2.6.8 and 6.1.1.4'
N N 0.0061 0.0033 'International Tables Vol C Tables 4.2.6.8 and 6.1.1.4'
O O 0.0106 0.0060 'International Tables Vol C Tables 4.2.6.8 and 6.1.1.4'

loop_
_geom_angle_atom_site_label_1
_geom_angle_atom_site_label_2
_geom_angle_atom_site_label_3
_geom_angle
_geom_angle_site_symmetry_1
_geom_angle_site_symmetry_3
_geom_angle_publ_flag
O1 K1 O2 83.75(4) . . ?
O1 K1 N1 158.20(5) . . ?
O2 K1 N1 114.85(5) . . ?
O1 K1 C41 124.87(5) . . ?
O2 K1 C41 110.57(5) . . ?
N1 K1 C41 61.24(4) . . ?
O1 K1 C33 94.43(5) . . ?
O2 K1 C33 119.81(5) . . ?
N1 K1 C33 66.96(5) . . ?
C41 K1 C33 118.57(5) . . ?
O1 K1 C42 124.55(5) . . ?
O2 K1 C42 85.62(5) . . ?
N1 K1 C42 70.69(4) . . ?
C41 K1 C42 24.96(5) . . ?
C33 K1 C42 136.77(5) . . ?
O1 K1 C34 99.53(5) . . ?
O2 K1 C34 95.53(5) . . ?
N1 K1 C34 68.75(4) . . ?
C41 K1 C34 129.54(5) . . ?
C33 K1 C34 25.28(5) . . ?
C42 K1 C34 135.65(4) . . ?
O1 K1 C65 107.30(5) . . ?
O2 K1 C65 25.26(5) . . ?
N1 K1 C65 89.87(5) . . ?
C41 K1 C65 102.81(5) . . ?
C33 K1 C65 107.89(5) . . ?
C42 K1 C65 79.92(5) . . ?
C34 K1 C65 82.77(5) . . ?
O1 K1 C54 102.42(4) . . ?
O2 K1 C54 120.42(5) . . ?
N1 K1 C54 78.60(4) . . ?
C41 K1 C54 23.91(4) . . ?
C33 K1 C54 118.64(5) . . ?
C42 K1 C54 42.08(4) . . ?
C34 K1 C54 139.37(5) . . ?
C65 K1 C54 121.59(5) . . ?
C12 N1 C1 103.87(14) . . ?
C12 N1 K1 120.12(10) . . ?
C1 N1 K1 133.75(11) . . ?
C61 O1 C64 104.97(16) . . ?
C61 O1 K1 122.29(12) . . ?
C64 O1 K1 132.60(13) . . ?
C68 O2 C65 108.77(16) . . ?
C68 O2 K1 145.95(13) . . ?
C65 O2 K1 101.11(12) . . ?
N1 C1 C2 128.79(16) . . ?
N1 C1 C6 112.95(15) . . ?
C2 C1 C6 118.24(16) . . ?
C3 C2 C1 118.00(16) . . ?
C3 C2 C21 119.41(16) . . ?
C1 C2 C21 122.55(16) . . ?
C2 C3 C4 124.31(17) . . ?
C2 C3 H3 117.8 . . ?
C4 C3 H3 117.8 . . ?
C5 C4 C3 117.45(16) . . ?
C5 C4 C13 123.23(16) . . ?
C3 C4 C13 119.31(16) . . ?
C4 C5 C6 120.24(16) . . ?
C4 C5 H5 119.9 . . ?
C6 C5 H5 119.9 . . ?
C5 C6 C1 121.74(16) . . ?
C5 C6 C7 133.09(16) . . ?
C1 C6 C7 105.14(15) . . ?
C8 C7 C12 121.63(16) . . ?
C8 C7 C6 133.28(16) . . ?
C12 C7 C6 105.04(15) . . ?
C9 C8 C7 120.07(16) . . ?
C9 C8 H8 120.0 . . ?
C7 C8 H8 120.0 . . ?
C8 C9 C10 117.82(16) . . ?
C8 C9 C17 123.04(16) . . ?
C10 C9 C17 119.04(15) . . ?
C11 C10 C9 124.10(16) . . ?
C11 C10 H10 117.9 . . ?
C9 C10 H10 117.9 . . ?
C10 C11 C12 117.96(16) . . ?
C10 C11 C41 119.55(16) . . ?
C12 C11 C41 122.48(16) . . ?
N1 C12 C11 128.65(16) . . ?
N1 C12 C7 112.99(15) . . ?
C11 C12 C7 118.36(16) . . ?
C16 C13 C14 108.03(17) . . ?
C16 C13 C15 108.42(15) . . ?
C14 C13 C15 108.43(16) . . ?
C16 C13 C4 111.97(15) . . ?
C14 C13 C4 110.30(15) . . ?
C15 C13 C4 109.60(16) . . ?
C13 C14 H14A 109.5 . . ?
C13 C14 H14B 109.5 . . ?
H14A C14 H14B 109.5 . . ?
C13 C14 H14C 109.5 . . ?
H14A C14 H14C 109.5 . . ?
H14B C14 H14C 109.5 . . ?
C13 C15 H15A 109.5 . . ?
C13 C15 H15B 109.5 . . ?
H15A C15 H15B 109.5 . . ?
C13 C15 H15C 109.5 . . ?
H15A C15 H15C 109.5 . . ?
H15B C15 H15C 109.5 . . ?
C13 C16 H16A 109.5 . . ?
C13 C16 H16B 109.5 . . ?
H16A C16 H16B 109.5 . . ?
C13 C16 H16C 109.5 . . ?
H16A C16 H16C 109.5 . . ?
H16B C16 H16C 109.5 . . ?
C20 C17 C18 108.39(17) . . ?
C20 C17 C9 111.93(15) . . ?
C18 C17 C9 108.65(14) . . ?
C20 C17 C19 108.19(15) . . ?
C18 C17 C19 108.96(16) . . ?
C9 C17 C19 110.66(16) . . ?
C17 C18 H18A 109.5 . . ?
C17 C18 H18B 109.5 . . ?
H18A C18 H18B 109.5 . . ?
C17 C18 H18C 109.5 . . ?
H18A C18 H18C 109.5 . . ?
H18B C18 H18C 109.5 . . ?
C17 C19 H19A 109.5 . . ?
C17 C19 H19B 109.5 . . ?
H19A C19 H19B 109.5 . . ?
C17 C19 H19C 109.5 . . ?
H19A C19 H19C 109.5 . . ?
H19B C19 H19C 109.5 . . ?
C17 C20 H20A 109.5 . . ?
C17 C20 H20B 109.5 . . ?
H20A C20 H20B 109.5 . . ?
C17 C20 H20C 109.5 . . ?
H20A C20 H20C 109.5 . . ?
H20B C20 H20C 109.5 . . ?
C34 C21 C22 119.44(16) . . ?
C34 C21 C2 120.40(17) . . ?
C22 C21 C2 120.15(16) . . ?
C21 C22 C23 121.75(16) . . ?
C21 C22 C27 120.25(16) . . ?
C23 C22 C27 117.91(17) . . ?
C24 C23 C22 121.66(17) . . ?
C24 C23 H23 119.2 . . ?
C22 C23 H23 119.2 . . ?
C23 C24 C25 120.29(18) . . ?
C23 C24 H24 119.9 . . ?
C25 C24 H24 119.9 . . ?
C26 C25 C24 120.24(19) . . ?
C26 C25 H25 119.9 . . ?
C24 C25 H25 119.9 . . ?
C25 C26 C27 121.54(18) . . ?
C25 C26 H26 119.2 . . ?
C27 C26 H26 119.2 . . ?
C28 C27 C26 121.86(17) . . ?
C28 C27 C22 119.78(17) . . ?
C26 C27 C22 118.33(16) . . ?
C29 C28 C27 120.04(17) . . ?
C29 C28 C35 119.80(16) . . ?
C27 C28 C35 120.09(17) . . ?
C28 C29 C30 122.04(17) . . ?
C28 C29 C34 120.25(17) . . ?
C30 C29 C34 117.71(17) . . ?
C31 C30 C29 121.63(18) . . ?
C31 C30 H30 119.2 . . ?
C29 C30 H30 119.2 . . ?
C30 C31 C32 120.55(18) . . ?
C30 C31 H31 119.7 . . ?
C32 C31 H31 119.7 . . ?
C33 C32 C31 120.17(18) . . ?
C33 C32 H32 119.9 . . ?
C31 C32 H32 119.9 . . ?
C32 C33 C34 121.31(18) . . ?
C32 C33 K1 94.49(12) . . ?
C34 C33 K1 79.73(11) . . ?
C32 C33 H33 117.1 . . ?
C34 C33 H33 117.1 . . ?
K1 C33 H33 117.1 . . ?
C21 C34 C33 121.39(17) . . ?
C21 C34 C29 120.13(17) . . ?
C33 C34 C29 118.48(17) . . ?
C21 C34 K1 100.51(11) . . ?
C33 C34 K1 74.99(10) . . ?
C29 C34 K1 94.62(11) . . ?
C36 C35 C40 118.38(19) . . ?
C36 C35 C28 121.88(19) . . ?
C40 C35 C28 119.74(18) . . ?
C37 C36 C35 120.5(2) . . ?
C37 C36 H36 119.7 . . ?
C35 C36 H36 119.7 . . ?
C38 C37 C36 120.5(2) . . ?
C38 C37 H37 119.8 . . ?
C36 C37 H37 119.8 . . ?
C39 C38 C37 119.6(2) . . ?
C39 C38 H38 120.2 . . ?
C37 C38 H38 120.2 . . ?
C38 C39 C40 120.3(2) . . ?
C38 C39 H39 119.8 . . ?
C40 C39 H39 119.8 . . ?
C39 C40 C35 120.7(2) . . ?
C39 C40 H40 119.7 . . ?
C35 C40 H40 119.7 . . ?
C42 C41 C54 119.41(16) . . ?
C42 C41 C11 120.51(16) . . ?
C54 C41 C11 120.03(17) . . ?
C42 C41 K1 79.64(10) . . ?
C54 C41 K1 87.86(10) . . ?
C11 C41 K1 104.64(10) . . ?
C41 C42 C43 121.38(16) . . ?
C41 C42 C47 120.50(16) . . ?
C43 C42 C47 118.10(17) . . ?
C41 C42 K1 75.41(10) . . ?
C43 C42 K1 107.61(11) . . ?
C47 C42 K1 88.61(10) . . ?
C44 C43 C42 121.34(17) . . ?
C44 C43 H43 119.3 . . ?
C42 C43 H43 119.3 . . ?
C43 C44 C45 120.22(17) . . ?
C43 C44 H44 119.9 . . ?
C45 C44 H44 119.9 . . ?
C46 C45 C44 120.69(19) . . ?
C46 C45 H45 119.7 . . ?
C44 C45 H45 119.7 . . ?
C45 C46 C47 121.18(17) . . ?
C45 C46 H46 119.4 . . ?
C47 C46 H46 119.4 . . ?
C48 C47 C46 121.73(17) . . ?
C48 C47 C42 119.85(17) . . ?
C46 C47 C42 118.40(16) . . ?
C49 C48 C47 119.97(16) . . ?
C49 C48 C55 119.47(16) . . ?
C47 C48 C55 120.57(17) . . ?
C48 C49 C50 121.65(17) . . ?
C48 C49 C54 120.06(16) . . ?
C50 C49 C54 118.28(18) . . ?
C51 C50 C49 121.24(18) . . ?
C51 C50 H50 119.4 . . ?
C49 C50 H50 119.4 . . ?
C50 C51 C52 120.65(19) . . ?
C50 C51 H51 119.7 . . ?
C52 C51 H51 119.7 . . ?
C53 C52 C51 120.3(2) . . ?
C53 C52 H52 119.9 . . ?
C51 C52 H52 119.9 . . ?
C52 C53 C54 121.63(18) . . ?
C52 C53 H53 119.2 . . ?
C54 C53 H53 119.2 . . ?
C41 C54 C53 122.14(17) . . ?
C41 C54 C49 120.00(17) . . ?
C53 C54 C49 117.86(16) . . ?
C41 C54 K1 68.23(9) . . ?
C53 C54 K1 115.67(11) . . ?
C49 C54 K1 86.63(10) . . ?
C56 C55 C60 118.81(17) . . ?
C56 C55 C48 119.76(17) . . ?
C60 C55 C48 121.42(17) . . ?
C57 C56 C55 120.81(19) . . ?
C57 C56 H56 119.6 . . ?
C55 C56 H56 119.6 . . ?
C56 C57 C58 120.03(19) . . ?
C56 C57 H57 120.0 . . ?
C58 C57 H57 120.0 . . ?
C59 C58 C57 119.67(19) . . ?
C59 C58 H58 120.2 . . ?
C57 C58 H58 120.2 . . ?
C58 C59 C60 120.42(19) . . ?
C58 C59 H59 119.8 . . ?
C60 C59 H59 119.8 . . ?
C55 C60 C59 120.26(19) . . ?
C55 C60 H60 119.9 . . ?
C59 C60 H60 119.9 . . ?
O1 C61 C62 106.17(19) . . ?
O1 C61 H61A 110.5 . . ?
C62 C61 H61A 110.5 . . ?
O1 C61 H61B 110.5 . . ?
C62 C61 H61B 110.5 . . ?
H61A C61 H61B 108.7 . . ?
C61 C62 C63 104.00(18) . . ?
C61 C62 H62A 111.0 . . ?
C63 C62 H62A 111.0 . . ?
C61 C62 H62B 111.0 . . ?
C63 C62 H62B 111.0 . . ?
H62A C62 H62B 109.0 . . ?
C64 C63 C62 104.08(18) . . ?
C64 C63 H63A 110.9 . . ?
C62 C63 H63A 110.9 . . ?
C64 C63 H63B 110.9 . . ?
C62 C63 H63B 110.9 . . ?
H63A C63 H63B 109.0 . . ?
O1 C64 C63 106.9(2) . . ?
O1 C64 H64A 110.3 . . ?
C63 C64 H64A 110.3 . . ?
O1 C64 H64B 110.3 . . ?
C63 C64 H64B 110.3 . . ?
H64A C64 H64B 108.6 . . ?
O2 C65 C66 105.49(18) . . ?
O2 C65 K1 53.63(10) . . ?
C66 C65 K1 158.68(15) . . ?
O2 C65 H65A 110.6 . . ?
C66 C65 H65A 110.6 . . ?
K1 C65 H65A 77.4 . . ?
O2 C65 H65B 110.6 . . ?
C66 C65 H65B 110.6 . . ?
K1 C65 H65B 83.8 . . ?
H65A C65 H65B 108.8 . . ?
C65 C66 C67 102.36(19) . . ?
C65 C66 H66A 111.3 . . ?
C67 C66 H66A 111.3 . . ?
C65 C66 H66B 111.3 . . ?
C67 C66 H66B 111.3 . . ?
H66A C66 H66B 109.2 . . ?
C68 C67 C66 102.98(19) . . ?
C68 C67 H67A 111.2 . . ?
C66 C67 H67A 111.2 . . ?
C68 C67 H67B 111.2 . . ?
C66 C67 H67B 111.2 . . ?
H67A C67 H67B 109.1 . . ?
O2 C68 C67 107.16(18) . . ?
O2 C68 H68A 110.3 . . ?
C67 C68 H68A 110.3 . . ?
O2 C68 H68B 110.3 . . ?
C67 C68 H68B 110.3 . . ?
H68A C68 H68B 108.5 . . ?

loop_
_geom_bond_atom_site_label_1
_geom_bond_atom_site_label_2
_geom_bond_distance
_geom_bond_site_symmetry_2
_geom_bond_publ_flag
K1 O1 2.7111(14) . ?
K1 O2 2.7156(16) . ?
K1 N1 2.7638(15) . ?
K1 C41 3.2385(17) . ?
K1 C33 3.2409(19) . ?
K1 C42 3.2919(18) . ?
K1 C34 3.3016(18) . ?
K1 C65 3.309(2) . ?
K1 C54 3.4847(18) . ?
N1 C12 1.379(2) . ?
N1 C1 1.384(2) . ?
O1 C61 1.419(3) . ?
O1 C64 1.423(3) . ?
O2 C68 1.439(3) . ?
O2 C65 1.439(2) . ?
C1 C2 1.417(2) . ?
C1 C6 1.424(2) . ?
C2 C3 1.387(2) . ?
C2 C21 1.491(2) . ?
C3 C4 1.413(2) . ?
C3 H3 0.9500 . ?
C4 C5 1.384(2) . ?
C4 C13 1.537(2) . ?
C5 C6 1.404(2) . ?
C5 H5 0.9500 . ?
C6 C7 1.432(2) . ?
C7 C8 1.400(2) . ?
C7 C12 1.428(2) . ?
C8 C9 1.385(2) . ?
C8 H8 0.9500 . ?
C9 C10 1.411(2) . ?
C9 C17 1.535(2) . ?
C10 C11 1.386(2) . ?
C10 H10 0.9500 . ?
C11 C12 1.417(2) . ?
C11 C41 1.492(2) . ?
C13 C16 1.531(3) . ?
C13 C14 1.535(3) . ?
C13 C15 1.536(3) . ?
C14 H14A 0.9800 . ?
C14 H14B 0.9800 . ?
C14 H14C 0.9800 . ?
C15 H15A 0.9800 . ?
C15 H15B 0.9800 . ?
C15 H15C 0.9800 . ?
C16 H16A 0.9800 . ?
C16 H16B 0.9800 . ?
C16 H16C 0.9800 . ?
C17 C20 1.529(3) . ?
C17 C18 1.530(3) . ?
C17 C19 1.541(3) . ?
C18 H18A 0.9800 . ?
C18 H18B 0.9800 . ?
C18 H18C 0.9800 . ?
C19 H19A 0.9800 . ?
C19 H19B 0.9800 . ?
C19 H19C 0.9800 . ?
C20 H20A 0.9800 . ?
C20 H20B 0.9800 . ?
C20 H20C 0.9800 . ?
C21 C34 1.412(3) . ?
C21 C22 1.416(3) . ?
C22 C23 1.430(3) . ?
C22 C27 1.440(2) . ?
C23 C24 1.360(3) . ?
C23 H23 0.9500 . ?
C24 C25 1.418(3) . ?
C24 H24 0.9500 . ?
C25 C26 1.358(3) . ?
C25 H25 0.9500 . ?
C26 C27 1.430(3) . ?
C26 H26 0.9500 . ?
C27 C28 1.411(3) . ?
C28 C29 1.405(3) . ?
C28 C35 1.495(3) . ?
C29 C30 1.437(3) . ?
C29 C34 1.437(2) . ?
C30 C31 1.354(3) . ?
C30 H30 0.9500 . ?
C31 C32 1.417(3) . ?
C31 H31 0.9500 . ?
C32 C33 1.361(3) . ?
C32 H32 0.9500 . ?
C33 C34 1.433(3) . ?
C33 H33 1.0000 . ?
C35 C36 1.389(3) . ?
C35 C40 1.392(3) . ?
C36 C37 1.384(3) . ?
C36 H36 0.9500 . ?
C37 C38 1.378(4) . ?
C37 H37 0.9500 . ?
C38 C39 1.373(4) . ?
C38 H38 0.9500 . ?
C39 C40 1.385(3) . ?
C39 H39 0.9500 . ?
C40 H40 0.9500 . ?
C41 C42 1.412(3) . ?
C41 C54 1.413(2) . ?
C42 C43 1.434(2) . ?
C42 C47 1.435(2) . ?
C43 C44 1.360(3) . ?
C43 H43 0.9500 . ?
C44 C45 1.416(3) . ?
C44 H44 0.9500 . ?
C45 C46 1.355(3) . ?
C45 H45 0.9500 . ?
C46 C47 1.432(3) . ?
C46 H46 0.9500 . ?
C47 C48 1.411(3) . ?
C48 C49 1.407(3) . ?
C48 C55 1.497(2) . ?
C49 C50 1.433(3) . ?
C49 C54 1.442(3) . ?
C50 C51 1.355(3) . ?
C50 H50 0.9500 . ?
C51 C52 1.413(3) . ?
C51 H51 0.9500 . ?
C52 C53 1.359(3) . ?
C52 H52 0.9500 . ?
C53 C54 1.429(3) . ?
C53 H53 0.9500 . ?
C55 C56 1.382(3) . ?
C55 C60 1.386(3) . ?
C56 C57 1.381(3) . ?
C56 H56 0.9500 . ?
C57 C58 1.382(3) . ?
C57 H57 0.9500 . ?
C58 C59 1.371(3) . ?
C58 H58 0.9500 . ?
C59 C60 1.388(3) . ?
C59 H59 0.9500 . ?
C60 H60 0.9500 . ?
C61 C62 1.513(3) . ?
C61 H61A 0.9900 . ?
C61 H61B 0.9900 . ?
C62 C63 1.522(3) . ?
C62 H62A 0.9900 . ?
C62 H62B 0.9900 . ?
C63 C64 1.505(3) . ?
C63 H63A 0.9900 . ?
C63 H63B 0.9900 . ?
C64 H64A 0.9900 . ?
C64 H64B 0.9900 . ?
C65 C66 1.501(3) . ?
C65 H65A 0.9900 . ?
C65 H65B 0.9900 . ?
C66 C67 1.513(3) . ?
C66 H66A 0.9900 . ?
C66 H66B 0.9900 . ?
C67 C68 1.507(3) . ?
C67 H67A 0.9900 . ?
C67 H67B 0.9900 . ?
C68 H68A 0.9900 . ?
C68 H68B 0.9900 . ?
